data_7013887
loop_
_publ_author_name
'Nishihara, Yasushi'
'Nara, Kyoko'
'Nishide, Yasuhiro'
'Osakada, Kohtaro'

_publ_section_title
;
 Cationic Rh complexes with novel spiro tetraarylpentaborate anions
 prepared from arylboronic acids and aryloxorhodium complexes.
;
_journal_issue 9
_journal_name_full 'Dalton transactions (Cambridge, England : 2003)'
_journal_page_first 1366
_journal_page_last 1375
_journal_paper_doi 10.1039/b315902g
_journal_year 2004
_chemical_formula_moiety 'C50 H58 B5 O12 P2 Rh '
_chemical_formula_sum 'C50 H58 B5 O12 P2 Rh'
_chemical_formula_weight 1069.90
_space_group_IT_number 14
_symmetry_cell_setting monoclinic
_symmetry_Int_Tables_number 14
_symmetry_space_group_name_Hall '-P 2yn'
_symmetry_space_group_name_H-M 'P 1 21/n 1'
_cell_angle_alpha 90
_cell_angle_beta 103.15(3)
_cell_angle_gamma 90
_cell_formula_units_Z 4
_cell_length_a 19.578(8)
_cell_length_b 9.863(5)
_cell_length_c 27.813(6)
_cell_measurement_reflns_used 20
_cell_measurement_temperature 296.1
_cell_measurement_theta_max 6.3
_cell_measurement_theta_min 3.5
_cell_volume 5230(4)
_computing_cell_refinement 'MSC/AFC Diffractometer Control'
_computing_data_collection 'MSC/AFC Diffractometer Control'
_computing_data_reduction CrystalStructure
_computing_publication_material 'CrystalStructure Ver. 3.10'
_computing_structure_refinement CRYSTALS
_computing_structure_solution 'DIRDIF99 (PATTY)'
_diffrn_measured_fraction_theta_full 0.9980
_diffrn_measured_fraction_theta_max 0.9980
_diffrn_measurement_device_type 'Rigaku AFC5R'
_diffrn_measurement_method \w-2\q
_diffrn_radiation_type 'Mo K\a'
_diffrn_radiation_wavelength 0.7107
_diffrn_reflns_av_R_equivalents 0.050
_diffrn_reflns_limit_h_max 23
_diffrn_reflns_limit_h_min 0
_diffrn_reflns_limit_k_max 11
_diffrn_reflns_limit_k_min 0
_diffrn_reflns_limit_l_max 32
_diffrn_reflns_limit_l_min -33
_diffrn_reflns_number 10086
_diffrn_reflns_theta_full 25.01
_diffrn_reflns_theta_max 25.01
_diffrn_standards_decay_% -1.00
_diffrn_standards_interval_count 150
_diffrn_standards_number 3
_exptl_absorpt_coefficient_mu 0.446
_exptl_absorpt_correction_T_max 0.978
_exptl_absorpt_correction_T_min 1.000
_exptl_absorpt_correction_type psi-scan
_exptl_absorpt_process_details '(North, Phillips & Mathews, 1968)'
_exptl_crystal_colour orange
_exptl_crystal_density_diffrn 1.359
_exptl_crystal_density_method 'not measured'
_exptl_crystal_description prismatic
_exptl_crystal_F_000 2216.00
_exptl_crystal_size_max 0.40
_exptl_crystal_size_mid 0.35
_exptl_crystal_size_min 0.05
_refine_diff_density_max 0.68
_refine_diff_density_min -0.45
_refine_ls_extinction_method none
_refine_ls_goodness_of_fit_ref 0.978
_refine_ls_hydrogen_treatment refall
_refine_ls_number_parameters 649
_refine_ls_number_reflns 4103
_refine_ls_R_factor_gt 0.056
_refine_ls_shift/su_max 0.0000
_refine_ls_structure_factor_coef F
_refine_ls_weighting_details 'w = 1/[0.0010Fo^2^ + 2.2000\s^2^(Fo) + 0.0000]'
_refine_ls_weighting_scheme calc
_refine_ls_wR_factor_ref 0.067
_reflns_number_gt 0
_reflns_number_total 9195
_reflns_threshold_expression F^2^>2.0\s(F^2^)
_cod_data_source_file b315902g.txt
_cod_data_source_block form4
_cod_depositor_comments
;
The following automatic conversions were performed:

'_exptl_absorpt_correction_type' tag value 'psi-scans' was replaced
with 'psi-scan' value.

Automatic conversion script
Id: cif_fix_values 1646 2011-03-28 12:23:43Z adriana 
;
_cod_original_cell_volume 5229.8(4)
_cod_original_formula_sum 'C50 H58 B5 O12 P2 Rh '
_cod_database_code 7013887

loop_
_symmetry_equiv_pos_as_xyz
x,y,z
-x,-y,-z
-x+1/2,y+1/2,-z+1/2
x+1/2,-y+1/2,z+1/2

loop_
_atom_site_label
_atom_site_type_symbol
_atom_site_fract_x
_atom_site_fract_y
_atom_site_fract_z
_atom_site_U_iso_or_equiv
_atom_site_adp_type
_atom_site_occupancy
_atom_site_symmetry_multiplicity
_atom_site_calc_flag
_atom_site_refinement_flags
_atom_site_disorder_assembly
_atom_site_disorder_group
Rh1 Rh 0.04034(4) 0.16659(8) 0.21580(3) 0.0476(2) Uani 1.00 1 d . . .
P1 P 0.0416(1) 0.4021(3) 0.2156(1) 0.0484(7) Uani 1.00 1 d . . .
P2 P -0.0431(1) 0.1503(3) 0.13867(9) 0.0497(7) Uani 1.00 1 d . . .
O1 O 0.4524(3) 0.1363(6) -0.0314(2) 0.064(2) Uani 1.00 1 d . . .
O2 O 0.4442(4) 0.1104(8) -0.1179(3) 0.083(3) Uani 1.00 1 d . . .
O3 O 0.3853(3) 0.2946(7) -0.0901(2) 0.071(2) Uani 1.00 1 d . . .
O4 O 0.3412(3) 0.2157(7) -0.0217(2) 0.064(2) Uani 1.00 1 d . . .
O5 O 0.3473(4) 0.4061(8) 0.0314(3) 0.083(3) Uani 1.00 1 d . . .
O6 O 0.4406(3) 0.3681(6) -0.0091(2) 0.065(2) Uani 1.00 1 d . . .
O7 O 0.5007(5) -0.0570(8) -0.0621(3) 0.100(3) Uani 1.00 1 d . . .
O8 O 0.3928(4) 0.2836(8) -0.1734(2) 0.083(3) Uani 1.00 1 d . . .
O9 O 0.2581(4) 0.2403(8) 0.0260(2) 0.081(3) Uani 1.00 1 d . . .
O10 O 0.4405(4) 0.5615(8) 0.0403(3) 0.099(3) Uani 1.00 1 d . . .
O11 O 0.2581(5) 0.448(1) 0.4756(4) 0.127(3) Uiso 1.00 1 d . . .
O12 O 0.1465(4) 0.0551(9) 0.6802(3) 0.105(3) Uiso 1.00 1 d . . .
C1 C 0.0704(6) 0.148(1) 0.2964(3) 0.071(4) Uani 1.00 1 d . . .
C2 C 0.1308(6) 0.168(1) 0.2805(4) 0.083(4) Uani 1.00 1 d . . .
C3 C 0.1811(7) 0.057(2) 0.2756(6) 0.156(7) Uani 1.00 1 d . . .
C4 C 0.1623(6) -0.044(1) 0.2402(5) 0.092(5) Uani 1.00 1 d . . .
C5 C 0.0884(5) -0.035(1) 0.2077(4) 0.066(3) Uani 1.00 1 d . . .
C6 C 0.0298(5) -0.059(1) 0.2249(4) 0.069(4) Uani 1.00 1 d . . .
C7 C 0.0257(7) -0.091(1) 0.2760(5) 0.103(5) Uani 1.00 1 d . . .
C8 C 0.0447(9) 0.015(1) 0.3123(5) 0.124(7) Uani 1.00 1 d . . .
C9 C 0.0858(5) 0.494(1) 0.2722(3) 0.055(3) Uani 1.00 1 d . . .
C10 C 0.0524(6) 0.521(1) 0.3093(4) 0.068(4) Uani 1.00 1 d . . .
C11 C 0.0858(7) 0.588(1) 0.3508(4) 0.083(4) Uani 1.00 1 d . . .
C12 C 0.1536(7) 0.630(1) 0.3558(4) 0.095(5) Uani 1.00 1 d . . .
C13 C 0.1880(7) 0.603(2) 0.3200(5) 0.109(5) Uani 1.00 1 d . . .
C14 C 0.1553(6) 0.537(1) 0.2782(4) 0.088(5) Uani 1.00 1 d . . .
C15 C 0.0924(4) 0.4566(9) 0.1716(3) 0.049(3) Uani 1.00 1 d . . .
C16 C 0.1009(5) 0.593(1) 0.1595(4) 0.079(4) Uani 1.00 1 d . . .
C17 C 0.1420(6) 0.625(2) 0.1263(5) 0.108(6) Uani 1.00 1 d . . .
C18 C 0.1765(6) 0.523(2) 0.1068(5) 0.098(5) Uani 1.00 1 d . . .
C19 C 0.1717(6) 0.396(2) 0.1202(4) 0.086(5) Uani 1.00 1 d . . .
C20 C 0.1307(5) 0.362(1) 0.1533(4) 0.071(4) Uani 1.00 1 d . . .
C21 C -0.0468(4) 0.4778(9) 0.2023(3) 0.049(3) Uani 1.00 1 d . . .
C22 C -0.0640(5) 0.597(1) 0.1748(4) 0.081(4) Uani 1.00 1 d . . .
C23 C -0.1308(6) 0.648(1) 0.1698(6) 0.105(5) Uani 1.00 1 d . . .
C24 C -0.1797(7) 0.586(2) 0.1911(6) 0.118(6) Uani 1.00 1 d . . .
C25 C -0.1620(6) 0.470(1) 0.2178(5) 0.090(5) Uani 1.00 1 d . . .
C26 C -0.0943(5) 0.417(1) 0.2240(4) 0.064(3) Uani 1.00 1 d . . .
C27 C -0.0809(5) 0.2934(9) 0.0981(3) 0.052(3) Uani 1.00 1 d . . .
C28 C -0.1467(5) 0.340(1) 0.0986(4) 0.082(4) Uani 1.00 1 d . . .
C29 C -0.1771(7) 0.443(1) 0.0671(5) 0.096(5) Uani 1.00 1 d . . .
C30 C -0.1422(8) 0.505(1) 0.0363(5) 0.100(5) Uani 1.00 1 d . . .
C31 C -0.0766(7) 0.462(1) 0.0355(4) 0.089(5) Uani 1.00 1 d . . .
C32 C -0.0451(6) 0.359(1) 0.0674(4) 0.068(4) Uani 1.00 1 d . . .
C33 C -0.0076(5) 0.039(1) 0.0971(4) 0.057(3) Uani 1.00 1 d . . .
C34 C 0.0528(6) 0.079(1) 0.0820(4) 0.073(4) Uani 1.00 1 d . . .
C35 C 0.0850(7) -0.006(1) 0.0543(5) 0.095(5) Uani 1.00 1 d . . .
C36 C 0.0581(8) -0.129(2) 0.0416(5) 0.102(6) Uani 1.00 1 d . . .
C37 C 0.0010(8) -0.174(1) 0.0561(5) 0.102(5) Uani 1.00 1 d . . .
C38 C -0.0315(6) -0.090(1) 0.0839(4) 0.077(4) Uani 1.00 1 d . . .
C39 C -0.1236(5) 0.070(1) 0.1470(3) 0.053(3) Uani 1.00 1 d . . .
C40 C -0.1351(5) 0.056(1) 0.1945(4) 0.063(3) Uani 1.00 1 d . . .
C41 C -0.1961(5) -0.003(1) 0.2020(4) 0.077(4) Uani 1.00 1 d . . .
C42 C -0.2445(5) -0.052(1) 0.1625(5) 0.080(4) Uani 1.00 1 d . . .
C43 C -0.2356(5) -0.039(1) 0.1155(5) 0.082(4) Uani 1.00 1 d . . .
C44 C -0.1753(5) 0.021(1) 0.1072(4) 0.063(3) Uani 1.00 1 d . . .
C45 C 0.2118(8) 0.364(2) 0.4661(6) 0.109(5) Uiso 1.00 1 d . . .
C46 C 0.191(1) 0.282(2) 0.4214(7) 0.206(8) Uiso 1.00 1 d . . .
C47 C 0.1598(8) 0.360(2) 0.4962(6) 0.164(6) Uiso 1.00 1 d . . .
C48 C 0.1330(7) 0.146(1) 0.6523(5) 0.100(4) Uiso 1.00 1 d . . .
C49 C 0.132(1) 0.286(2) 0.6702(8) 0.228(9) Uiso 1.00 1 d . . .
C50 C 0.103(1) 0.137(2) 0.6026(8) 0.25(1) Uiso 1.00 1 d . . .
B1 B 0.4048(6) 0.253(1) -0.0375(4) 0.061(4) Uani 1.00 1 d . . .
B2 B 0.4669(7) 0.064(2) -0.0696(5) 0.073(5) Uani 1.00 1 d . . .
B3 B 0.4079(7) 0.234(2) -0.1263(5) 0.069(4) Uani 1.00 1 d . . .
B4 B 0.3167(7) 0.287(1) 0.0115(4) 0.064(4) Uani 1.00 1 d . . .
B5 B 0.4119(7) 0.443(1) 0.0211(5) 0.070(4) Uani 1.00 1 d . . .
H1 H 0.0571(6) 0.224(1) 0.3131(3) 0.085(4) Uiso 1.00 1 c . . .
H2 H 0.1521(6) 0.254(1) 0.2878(4) 0.095(4) Uiso 1.00 1 c . . .
H3 H 0.2222(7) 0.099(2) 0.2699(6) 0.179(9) Uiso 1.00 1 c . . .
H4 H 0.1919(7) 0.012(2) 0.3067(6) 0.179(9) Uiso 1.00 1 c . . .
H5 H 0.1948(6) -0.040(1) 0.2196(5) 0.107(5) Uiso 1.00 1 c . . .
H6 H 0.1666(6) -0.129(1) 0.2569(5) 0.107(5) Uiso 1.00 1 c . . .
H7 H 0.0853(5) -0.061(1) 0.1745(4) 0.077(4) Uiso 1.00 1 c . . .
H8 H -0.0079(5) -0.097(1) 0.2010(4) 0.080(4) Uiso 1.00 1 c . . .
H9 H -0.0210(7) -0.118(1) 0.2757(5) 0.122(5) Uiso 1.00 1 c . . .
H10 H 0.0565(7) -0.165(1) 0.2865(5) 0.122(5) Uiso 1.00 1 c . . .
H11 H 0.0814(9) -0.019(1) 0.3378(5) 0.153(7) Uiso 1.00 1 c . . .
H12 H 0.0047(9) 0.033(1) 0.3252(5) 0.153(7) Uiso 1.00 1 c . . .
H13 H 0.0055(6) 0.490(1) 0.3059(4) 0.085(4) Uiso 1.00 1 c . . .
H14 H 0.0616(7) 0.608(1) 0.3760(4) 0.104(5) Uiso 1.00 1 c . . .
H15 H 0.1765(7) 0.677(1) 0.3847(4) 0.112(5) Uiso 1.00 1 c . . .
H16 H 0.2354(7) 0.631(2) 0.3240(5) 0.130(6) Uiso 1.00 1 c . . .
H17 H 0.1791(6) 0.520(1) 0.2526(4) 0.107(5) Uiso 1.00 1 c . . .
H18 H 0.0780(5) 0.662(1) 0.1739(4) 0.095(4) Uiso 1.00 1 c . . .
H19 H 0.1467(6) 0.717(2) 0.1172(5) 0.132(6) Uiso 1.00 1 c . . .
H20 H 0.2035(6) 0.544(2) 0.0834(5) 0.119(6) Uiso 1.00 1 c . . .
H21 H 0.1964(6) 0.327(2) 0.1073(4) 0.107(5) Uiso 1.00 1 c . . .
H22 H 0.1289(5) 0.270(1) 0.1635(4) 0.088(4) Uiso 1.00 1 c . . .
H23 H -0.0305(5) 0.640(1) 0.1601(4) 0.099(4) Uiso 1.00 1 c . . .
H24 H -0.1436(6) 0.729(1) 0.1515(6) 0.126(6) Uiso 1.00 1 c . . .
H25 H -0.2256(7) 0.622(2) 0.1868(6) 0.143(7) Uiso 1.00 1 c . . .
H26 H -0.1957(6) 0.426(1) 0.2321(5) 0.112(5) Uiso 1.00 1 c . . .
H27 H -0.0810(5) 0.338(1) 0.2435(4) 0.078(4) Uiso 1.00 1 c . . .
H28 H -0.1717(5) 0.298(1) 0.1202(4) 0.098(4) Uiso 1.00 1 c . . .
H29 H -0.2231(7) 0.473(1) 0.0677(5) 0.115(5) Uiso 1.00 1 c . . .
H30 H -0.1637(8) 0.575(1) 0.0149(5) 0.116(5) Uiso 1.00 1 c . . .
H31 H -0.0516(7) 0.503(1) 0.0138(4) 0.108(5) Uiso 1.00 1 c . . .
H32 H 0.0018(6) 0.332(1) 0.0680(4) 0.083(4) Uiso 1.00 1 c . . .
H33 H 0.0713(6) 0.167(1) 0.0911(4) 0.092(4) Uiso 1.00 1 c . . .
H34 H 0.1258(7) 0.023(1) 0.0442(5) 0.117(5) Uiso 1.00 1 c . . .
H35 H 0.0803(8) -0.187(2) 0.0223(5) 0.120(6) Uiso 1.00 1 c . . .
H36 H -0.0169(8) -0.262(1) 0.0468(5) 0.122(5) Uiso 1.00 1 c . . .
H37 H -0.0714(6) -0.122(1) 0.0946(4) 0.091(4) Uiso 1.00 1 c . . .
H38 H -0.1000(5) 0.087(1) 0.2217(4) 0.076(4) Uiso 1.00 1 c . . .
H39 H -0.2042(5) -0.008(1) 0.2344(4) 0.093(4) Uiso 1.00 1 c . . .
H40 H -0.2853(5) -0.095(1) 0.1679(5) 0.093(4) Uiso 1.00 1 c . . .
H41 H -0.2703(5) -0.072(1) 0.0885(5) 0.094(4) Uiso 1.00 1 c . . .
H42 H -0.1686(5) 0.031(1) 0.0746(4) 0.073(3) Uiso 1.00 1 c . . .
H43 H 0.4701(5) -0.1258(8) -0.0785(3) 0.119(4) Uiso 1.00 1 c . . .
H44 H 0.4358(4) 0.2989(8) -0.1828(2) 0.103(3) Uiso 1.00 1 c . . .
H45 H 0.2468(4) 0.3020(8) 0.0492(2) 0.099(3) Uiso 1.00 1 c . . .
H46 H 0.4491(4) 0.5560(8) 0.0752(3) 0.122(4) Uiso 1.00 1 c . . .
H47 H 0.152(1) 0.225(2) 0.4241(7) 0.25(1) Uiso 1.00 1 c . . .
H48 H 0.177(1) 0.340(2) 0.3939(7) 0.25(1) Uiso 1.00 1 c . . .
H49 H 0.229(1) 0.227(2) 0.4172(7) 0.25(1) Uiso 1.00 1 c . . .
H50 H 0.1374(8) 0.446(2) 0.4944(6) 0.197(8) Uiso 1.00 1 c . . .
H51 H 0.1256(8) 0.291(2) 0.4855(6) 0.197(8) Uiso 1.00 1 c . . .
H52 H 0.1839(8) 0.342(2) 0.5293(6) 0.197(8) Uiso 1.00 1 c . . .
H53 H 0.176(1) 0.310(2) 0.6907(8) 0.27(1) Uiso 1.00 1 c . . .
H54 H 0.120(1) 0.348(2) 0.6434(8) 0.27(1) Uiso 1.00 1 c . . .
H55 H 0.096(1) 0.289(2) 0.6888(8) 0.27(1) Uiso 1.00 1 c . . .
H56 H 0.097(1) 0.223(2) 0.5875(8) 0.30(1) Uiso 1.00 1 c . . .
H57 H 0.134(1) 0.084(2) 0.5879(8) 0.30(1) Uiso 1.00 1 c . . .
H58 H 0.059(1) 0.092(2) 0.5982(8) 0.30(1) Uiso 1.00 1 c . . .

loop_
_atom_site_aniso_label
_atom_site_aniso_U_11
_atom_site_aniso_U_22
_atom_site_aniso_U_33
_atom_site_aniso_U_12
_atom_site_aniso_U_13
_atom_site_aniso_U_23
Rh1 0.0413(4) 0.0488(4) 0.0502(4) 0.0011(5) 0.0054(3) 0.0056(5)
P1 0.043(1) 0.051(1) 0.051(1) -0.002(1) 0.011(1) 0.002(2)
P2 0.048(1) 0.051(2) 0.048(1) -0.001(1) 0.007(1) 0.003(1)
O1 0.076(5) 0.064(5) 0.056(4) 0.005(4) 0.019(3) -0.017(4)
O2 0.104(6) 0.087(6) 0.062(5) 0.009(5) 0.026(4) -0.020(4)
O3 0.079(5) 0.079(5) 0.058(4) 0.004(4) 0.022(4) -0.009(4)
O4 0.061(4) 0.070(5) 0.063(4) -0.005(4) 0.018(3) -0.014(4)
O5 0.078(5) 0.090(6) 0.087(6) 0.006(5) 0.035(4) -0.034(5)
O6 0.065(4) 0.066(5) 0.064(4) 0.002(3) 0.016(3) -0.023(4)
O7 0.138(7) 0.083(6) 0.076(5) 0.034(5) 0.021(5) -0.028(5)
O8 0.097(6) 0.108(6) 0.053(4) -0.015(5) 0.032(4) -0.011(4)
O9 0.072(5) 0.106(6) 0.071(5) 0.020(4) 0.029(4) -0.005(4)
O10 0.115(7) 0.092(6) 0.097(6) -0.008(5) 0.041(5) -0.056(5)
C1 0.107(9) 0.062(8) 0.044(6) 0.008(7) 0.016(6) 0.001(6)
C2 0.060(7) 0.11(1) 0.068(7) -0.003(8) -0.009(6) -0.001(8)
C3 0.08(1) 0.23(2) 0.14(1) 0.07(1) -0.019(9) -0.06(1)
C4 0.062(8) 0.069(9) 0.14(1) 0.015(6) 0.007(8) 0.013(8)
C5 0.053(6) 0.058(7) 0.083(8) 0.006(5) 0.009(6) -0.005(6)
C6 0.058(7) 0.057(7) 0.085(9) -0.002(5) 0.000(6) 0.016(6)
C7 0.10(1) 0.08(1) 0.12(1) -0.020(8) 0.016(9) 0.039(9)
C8 0.20(2) 0.09(1) 0.09(1) -0.00(1) 0.05(1) 0.032(9)
C9 0.065(6) 0.056(6) 0.043(6) -0.005(5) 0.011(5) -0.005(5)
C10 0.088(8) 0.068(7) 0.057(7) -0.003(6) 0.033(6) -0.005(6)
C11 0.12(1) 0.088(9) 0.054(7) 0.000(8) 0.038(7) -0.002(7)
C12 0.12(1) 0.10(1) 0.052(7) -0.038(9) 0.012(7) -0.018(7)
C13 0.082(9) 0.17(1) 0.076(9) -0.038(9) 0.012(7) -0.043(9)
C14 0.060(7) 0.14(1) 0.072(8) -0.021(7) 0.023(6) -0.039(8)
C15 0.044(5) 0.052(6) 0.050(6) -0.005(4) 0.010(4) -0.004(5)
C16 0.069(7) 0.066(8) 0.104(9) 0.006(6) 0.022(7) 0.025(7)
C17 0.076(9) 0.12(1) 0.13(1) 0.005(8) 0.035(8) 0.07(1)
C18 0.063(8) 0.16(2) 0.071(9) -0.001(9) 0.020(6) 0.04(1)
C19 0.079(8) 0.11(1) 0.077(8) -0.013(8) 0.038(7) -0.019(8)
C20 0.061(6) 0.086(9) 0.074(7) -0.011(6) 0.029(6) -0.009(6)
C21 0.039(5) 0.052(6) 0.058(6) 0.004(4) 0.018(4) -0.002(5)
C22 0.060(7) 0.065(7) 0.12(1) 0.008(6) 0.031(7) 0.022(8)
C23 0.071(8) 0.066(9) 0.18(1) 0.013(7) 0.028(9) 0.023(9)
C24 0.066(9) 0.10(1) 0.19(2) 0.029(8) 0.04(1) 0.02(1)
C25 0.059(7) 0.09(1) 0.13(1) -0.004(7) 0.043(7) -0.010(9)
C26 0.051(6) 0.059(7) 0.085(8) 0.005(5) 0.022(6) 0.003(6)
C27 0.055(5) 0.047(6) 0.048(5) 0.001(5) -0.002(4) -0.003(5)
C28 0.061(6) 0.079(8) 0.105(9) 0.015(7) 0.015(6) 0.034(8)
C29 0.083(9) 0.10(1) 0.11(1) 0.018(8) 0.019(8) 0.020(9)
C30 0.13(1) 0.075(9) 0.09(1) 0.026(9) 0.004(9) 0.022(8)
C31 0.12(1) 0.073(9) 0.074(8) 0.021(8) 0.030(8) 0.022(7)
C32 0.075(7) 0.062(8) 0.069(7) 0.014(6) 0.020(6) 0.016(6)
C33 0.069(7) 0.046(6) 0.054(6) 0.013(5) 0.012(5) 0.003(5)
C34 0.082(8) 0.060(7) 0.087(8) 0.016(6) 0.038(7) -0.001(6)
C35 0.10(1) 0.10(1) 0.09(1) 0.032(9) 0.037(8) 0.012(9)
C36 0.13(1) 0.10(1) 0.075(9) 0.05(1) 0.014(8) -0.017(8)
C37 0.11(1) 0.08(1) 0.11(1) 0.013(9) 0.020(9) -0.026(9)
C38 0.093(9) 0.072(8) 0.063(7) 0.004(7) 0.012(6) 0.002(7)
C39 0.048(6) 0.062(7) 0.045(6) -0.005(5) 0.003(4) 0.001(5)
C40 0.043(6) 0.076(8) 0.070(7) -0.008(5) 0.011(5) -0.000(6)
C41 0.054(7) 0.104(9) 0.074(8) -0.005(6) 0.017(6) 0.006(7)
C42 0.040(6) 0.087(9) 0.11(1) -0.009(6) 0.005(6) 0.009(8)
C43 0.053(7) 0.10(1) 0.081(8) -0.013(6) -0.008(6) -0.010(8)
C44 0.057(6) 0.071(7) 0.055(6) -0.007(5) -0.000(5) 0.011(6)
B1 0.068(8) 0.062(9) 0.056(7) -0.006(6) 0.021(6) -0.015(6)
B2 0.072(9) 0.09(1) 0.062(9) 0.001(8) 0.022(7) -0.021(8)
B3 0.067(8) 0.08(1) 0.057(8) -0.022(8) 0.018(7) -0.021(8)
B4 0.065(8) 0.071(9) 0.052(7) 0.021(7) 0.006(6) 0.002(7)
B5 0.074(9) 0.08(1) 0.055(8) 0.000(8) 0.013(7) -0.012(7)

loop_
_atom_type_symbol
_atom_type_description
_atom_type_scat_dispersion_real
_atom_type_scat_dispersion_imag
_atom_type_scat_source
C C 0.003 0.002
;
International Tables for Crystallography
(1992, Vol. C, Tables 4.2.6.8 and 6.1.1.4)
;
H H 0.000 0.000
;
International Tables for Crystallography
(1992, Vol. C, Table 6.1.1.4)
;
B B 0.001 0.001
;
International Tables for Crystallography
(1992, Vol. C, Tables 4.2.6.8 and 6.1.1.4)
;
O O 0.011 0.006
;
International Tables for Crystallography
(1992, Vol. C, Tables 4.2.6.8 and 6.1.1.4)
;
P P 0.102 0.094
;
International Tables for Crystallography
(1992, Vol. C, Tables 4.2.6.8 and 6.1.1.4)
;
Rh Rh -1.118 0.919
;
International Tables for Crystallography
(1992, Vol. C, Tables 4.2.6.8 and 6.1.1.4)
;

loop_
_geom_angle_atom_site_label_1
_geom_angle_site_symmetry_1
_geom_angle_atom_site_label_2
_geom_angle_site_symmetry_2
_geom_angle_atom_site_label_3
_geom_angle_site_symmetry_3
_geom_angle
_geom_angle_publ_flag
P1 . Rh1 . P2 . 94.0(1) yes
P1 . Rh1 . C1 . 95.0(3) no
P2 . Rh1 . C1 . 151.9(3) no
P1 . Rh1 . C2 . 89.4(4) no
P2 . Rh1 . C2 . 170.2(3) no
C1 . Rh1 . C2 . 36.2(4) no
P1 . Rh1 . C5 . 152.2(3) no
P2 . Rh1 . C5 . 93.9(3) no
C1 . Rh1 . C5 . 90.4(4) no
C2 . Rh1 . C5 . 78.9(4) no
P1 . Rh1 . C6 . 171.3(3) no
P2 . Rh1 . C6 . 88.5(3) no
C1 . Rh1 . C6 . 79.2(4) no
C2 . Rh1 . C6 . 89.4(4) no
C5 . Rh1 . C6 . 35.3(3) no
Rh1 . P1 . C9 . 119.4(3) no
Rh1 . P1 . C15 . 107.7(3) no
C9 . P1 . C15 . 101.9(4) no
Rh1 . P1 . C21 . 113.3(3) no
C9 . P1 . C21 . 102.0(4) no
C15 . P1 . C21 . 112.1(4) no
Rh1 . P2 . C27 . 126.4(3) no
Rh1 . P2 . C33 . 109.0(3) no
C27 . P2 . C33 . 103.2(4) no
Rh1 . P2 . C39 . 110.4(3) no
C27 . P2 . C39 . 99.9(4) no
C33 . P2 . C39 . 106.2(5) no
B1 . O1 . B2 . 124.1(9) no
B2 . O2 . B3 . 118.9(10) no
B1 . O3 . B3 . 124.5(10) no
B1 . O4 . B4 . 122.8(9) no
B4 . O5 . B5 . 118.0(9) no
B1 . O6 . B5 . 123.4(9) no
B2 . O7 . H43 . 108.9 no
B3 . O8 . H44 . 108.1 no
B4 . O9 . H45 . 108.8 no
B5 . O10 . H46 . 108.4 no
Rh1 . C1 . C2 . 72.9(6) no
Rh1 . C1 . C8 . 110.1(8) no
C2 . C1 . C8 . 126.2(12) no
Rh1 . C1 . H1 . 113.1 no
C2 . C1 . H1 . 113.4 no
C8 . C1 . H1 . 113.5 no
Rh1 . C2 . C1 . 70.9(6) no
Rh1 . C2 . C3 . 110.1(8) no
C1 . C2 . C3 . 124.1(14) no
Rh1 . C2 . H2 . 114.1 no
C1 . C2 . H2 . 115.3 no
C3 . C2 . H2 . 114.0 no
C2 . C3 . C4 . 120.8(11) no
C2 . C3 . H3 . 107.3 no
C4 . C3 . H3 . 107.0 no
C2 . C3 . H4 . 105.8 no
C4 . C3 . H4 . 106.1 no
H3 . C3 . H4 . 109.5 no
C3 . C4 . C5 . 116.1(10) no
C3 . C4 . H5 . 106.9 no
C5 . C4 . H5 . 108.4 no
C3 . C4 . H6 . 107.8 no
C5 . C4 . H6 . 108.0 no
H5 . C4 . H6 . 109.5 no
Rh1 . C5 . C4 . 111.0(7) no
Rh1 . C5 . C6 . 73.5(6) no
C4 . C5 . C6 . 122.9(11) no
Rh1 . C5 . H7 . 114.1 no
C4 . C5 . H7 . 113.8 no
C6 . C5 . H7 . 114.7 no
Rh1 . C6 . C5 . 71.2(6) no
Rh1 . C6 . C7 . 110.1(8) no
C5 . C6 . C7 . 127.6(11) no
Rh1 . C6 . H8 . 112.8 no
C5 . C6 . H8 . 114.0 no
C7 . C6 . H8 . 112.8 no
C6 . C7 . C8 . 117.2(11) no
C6 . C7 . H9 . 108.2 no
C8 . C7 . H9 . 107.5 no
C6 . C7 . H10 . 106.9 no
C8 . C7 . H10 . 107.5 no
H9 . C7 . H10 . 109.5 no
C1 . C8 . C7 . 118.5(11) no
C1 . C8 . H11 . 106.4 no
C7 . C8 . H11 . 107.1 no
C1 . C8 . H12 . 108.1 no
C7 . C8 . H12 . 107.0 no
H11 . C8 . H12 . 109.5 no
P1 . C9 . C10 . 121.6(8) no
P1 . C9 . C14 . 120.1(8) no
C10 . C9 . C14 . 118.3(9) no
C9 . C10 . C11 . 120.8(11) no
C9 . C10 . H13 . 118.8 no
C11 . C10 . H13 . 120.3 no
C10 . C11 . C12 . 120.0(11) no
C10 . C11 . H14 . 120.0 no
C12 . C11 . H14 . 120.0 no
C11 . C12 . C13 . 120.3(11) no
C11 . C12 . H15 . 119.6 no
C13 . C12 . H15 . 120.1 no
C12 . C13 . C14 . 120.5(12) no
C12 . C13 . H16 . 119.7 no
C14 . C13 . H16 . 119.8 no
C9 . C14 . C13 . 120.1(11) no
C9 . C14 . H17 . 119.3 no
C13 . C14 . H17 . 120.6 no
P1 . C15 . C16 . 123.7(8) no
P1 . C15 . C20 . 118.4(8) no
C16 . C15 . C20 . 117.5(9) no
C15 . C16 . C17 . 119.6(12) no
C15 . C16 . H18 . 119.3 no
C17 . C16 . H18 . 121.0 no
C16 . C17 . C18 . 119.9(12) no
C16 . C17 . H19 . 119.9 no
C18 . C17 . H19 . 120.2 no
C17 . C18 . C19 . 120.4(13) no
C17 . C18 . H20 . 119.9 no
C19 . C18 . H20 . 119.7 no
C18 . C19 . C20 . 120.5(13) no
C18 . C19 . H21 . 119.7 no
C20 . C19 . H21 . 119.7 no
C15 . C20 . C19 . 121.8(11) no
C15 . C20 . H22 . 118.6 no
C19 . C20 . H22 . 119.6 no
P1 . C21 . C22 . 123.2(7) no
P1 . C21 . C26 . 116.0(7) no
C22 . C21 . C26 . 120.7(9) no
C21 . C22 . C23 . 117.8(10) no
C21 . C22 . H23 . 120.7 no
C23 . C22 . H23 . 121.6 no
C22 . C23 . C24 . 122.1(12) no
C22 . C23 . H24 . 119.3 no
C24 . C23 . H24 . 118.6 no
C23 . C24 . C25 . 119.3(12) no
C23 . C24 . H25 . 120.5 no
C25 . C24 . H25 . 120.2 no
C24 . C25 . C26 . 119.9(11) no
C24 . C25 . H26 . 119.7 no
C26 . C25 . H26 . 120.4 no
C21 . C26 . C25 . 120.2(10) no
C21 . C26 . H27 . 119.3 no
C25 . C26 . H27 . 120.5 no
P2 . C27 . C28 . 119.5(8) no
P2 . C27 . C32 . 122.9(7) no
C28 . C27 . C32 . 117.6(9) no
C27 . C28 . C29 . 120.4(11) no
C27 . C28 . H28 . 118.9 no
C29 . C28 . H28 . 120.7 no
C28 . C29 . C30 . 121.4(12) no
C28 . C29 . H29 . 119.1 no
C30 . C29 . H29 . 119.4 no
C29 . C30 . C31 . 119.4(12) no
C29 . C30 . H30 . 120.4 no
C31 . C30 . H30 . 120.2 no
C30 . C31 . C32 . 119.8(12) no
C30 . C31 . H31 . 120.4 no
C32 . C31 . H31 . 119.8 no
C27 . C32 . C31 . 121.2(10) no
C27 . C32 . H32 . 118.9 no
C31 . C32 . H32 . 119.8 no
P2 . C33 . C34 . 119.0(8) no
P2 . C33 . C38 . 124.4(9) no
C34 . C33 . C38 . 116.2(10) no
C33 . C34 . C35 . 121.3(11) no
C33 . C34 . H33 . 118.4 no
C35 . C34 . H33 . 120.3 no
C34 . C35 . C36 . 119.6(13) no
C34 . C35 . H34 . 120.0 no
C36 . C35 . H34 . 120.4 no
C35 . C36 . C37 . 121.6(14) no
C35 . C36 . H35 . 119.1 no
C37 . C36 . H35 . 119.2 no
C36 . C37 . C38 . 119.1(14) no
C36 . C37 . H36 . 120.0 no
C38 . C37 . H36 . 120.9 no
C33 . C38 . C37 . 122.1(12) no
C33 . C38 . H37 . 118.4 no
C37 . C38 . H37 . 119.5 no
P2 . C39 . C40 . 119.4(7) no
P2 . C39 . C44 . 122.5(7) no
C40 . C39 . C44 . 118.1(9) no
C39 . C40 . C41 . 120.8(10) no
C39 . C40 . H38 . 118.7 no
C41 . C40 . H38 . 120.4 no
C40 . C41 . C42 . 119.4(11) no
C40 . C41 . H39 . 120.1 no
C42 . C41 . H39 . 120.5 no
C41 . C42 . C43 . 121.4(10) no
C41 . C42 . H40 . 119.0 no
C43 . C42 . H40 . 119.5 no
C42 . C43 . C44 . 120.0(10) no
C42 . C43 . H41 . 119.9 no
C44 . C43 . H41 . 120.1 no
C39 . C44 . C43 . 120.2(10) no
C39 . C44 . H42 . 119.2 no
C43 . C44 . H42 . 120.6(1) no
O11 . C45 . C46 . 128.3(16) no
O11 . C45 . C47 . 118.5(15) no
C46 . C45 . C47 . 111.8(15) no
C45 . C46 . H47 . 109.9 no
C45 . C46 . H48 . 108.8 no
H47 . C46 . H48 . 109.5 no
C45 . C46 . H49 . 109.7 no
H47 . C46 . H49 . 109.5 no
H48 . C46 . H49 . 109.5 no
C45 . C47 . H50 . 108.6 no
C45 . C47 . H51 . 112.0 no
H50 . C47 . H51 . 109.5 no
C45 . C47 . H52 . 107.8 no
H50 . C47 . H52 . 109.5 no
H51 . C47 . H52 . 109.5 no
O12 . C48 . C49 . 120.7(15) no
O12 . C48 . C50 . 126.5(17) no
C49 . C48 . C50 . 111.3(16) no
C48 . C49 . H53 . 110.7 no
C48 . C49 . H54 . 111.2 no
H53 . C49 . H54 . 109.5 no
C48 . C49 . H55 . 106.5 no
H53 . C49 . H55 . 109.5 no
H54 . C49 . H55 . 109.5 no
C48 . C50 . H56 . 111.7 no
C48 . C50 . H57 . 107.7 no
H56 . C50 . H57 . 109.5 no
C48 . C50 . H58 . 109.0 no
H56 . C50 . H58 . 109.5 no
H57 . C50 . H58 . 109.5 no
O1 . B1 . O3 . 110.2(8) yes
O1 . B1 . O4 . 109.4(9) yes
O3 . B1 . O4 . 108.6(9) yes
O1 . B1 . O6 . 109.5(8) yes
O3 . B1 . O6 . 107.5(9) yes
O4 . B1 . O6 . 111.7(8) yes
O1 . B2 . O2 . 120.3(12) no
O1 . B2 . O7 . 121.3(12) no
O2 . B2 . O7 . 118.4(11) no
O2 . B3 . O3 . 120.4(11) no
O2 . B3 . O8 . 117.4(11) no
O3 . B3 . O8 . 122.0(13) no
O4 . B4 . O5 . 122.4(11) no
O4 . B4 . O9 . 118.6(11) no
O5 . B4 . O9 . 119.0(10) no
O5 . B5 . O6 . 120.7(11) no
O5 . B5 . O10 . 117.0(11) no
O6 . B5 . O10 . 122.1(11) no

loop_
_geom_bond_atom_site_label_1
_geom_bond_site_symmetry_1
_geom_bond_atom_site_label_2
_geom_bond_site_symmetry_2
_geom_bond_distance
_geom_bond_publ_flag
Rh1 . P1 . 2.323(3) yes
Rh1 . P2 . 2.388(3) yes
Rh1 . C1 . 2.193(9) yes
Rh1 . C2 . 2.219(9) yes
Rh1 . C5 . 2.230(9) yes
Rh1 . C6 . 2.26(1) yes
P1 . C9 . 1.853(9) no
P1 . C15 . 1.825(9) no
P1 . C21 . 1.844(8) no
P2 . C27 . 1.854(9) no
P2 . C33 . 1.84(1) no
P2 . C39 . 1.826(9) no
O1 . B1 . 1.466(13) yes
O1 . B2 . 1.360(13) yes
O2 . B2 . 1.391(15) yes
O2 . B3 . 1.406(16) yes
O3 . B1 . 1.484(12) yes
O3 . B3 . 1.329(13) yes
O4 . B1 . 1.458(12) yes
O4 . B4 . 1.336(13) yes
O5 . B4 . 1.375(14) yes
O5 . B5 . 1.407(14) yes
O6 . B1 . 1.467(12) yes
O6 . B5 . 1.334(13) yes
O7 . B2 . 1.359(15) no
O7 . H43 . 0.95 no
O8 . B3 . 1.364(14) no
O8 . H44 . 0.95 no
O9 . B4 . 1.378(14) no
O9 . H45 . 0.95 no
O10 . B5 . 1.351(14) no
O10 . H46 . 0.95 no
O11 . C45 . 1.211(14) no
O12 . C48 . 1.173(13) no
C1 . C2 . 1.369(13) no
C1 . C8 . 1.501(15) no
C1 . H1 . 0.95 no
C2 . C3 . 1.495(16) no
C2 . H2 . 0.95 no
C3 . C4 . 1.391(16) no
C3 . H3 . 0.95 no
C3 . H4 . 0.95 no
C4 . C5 . 1.524(13) no
C4 . H5 . 0.95 no
C4 . H6 . 0.95 no
C5 . C6 . 1.362(13) no
C5 . H7 . 0.95 no
C6 . C7 . 1.475(14) no
C6 . H8 . 0.95 no
C7 . C8 . 1.445(16) no
C7 . H9 . 0.95 no
C7 . H10 . 0.95 no
C8 . H11 . 0.95 no
C8 . H12 . 0.95 no
C9 . C10 . 1.367(12) no
C9 . C14 . 1.396(13) no
C10 . C11 . 1.365(14) no
C10 . H13 . 0.95 no
C11 . C12 . 1.366(15) no
C11 . H14 . 0.95 no
C12 . C13 . 1.349(15) no
C12 . H15 . 0.95 no
C13 . C14 . 1.362(14) no
C13 . H16 . 0.95 no
C14 . H17 . 0.95 no
C15 . C16 . 1.404(13) no
C15 . C20 . 1.367(12) no
C16 . C17 . 1.393(14) no
C16 . H18 . 0.95 no
C17 . C18 . 1.391(17) no
C17 . H19 . 0.95 no
C18 . C19 . 1.314(16) no
C18 . H20 . 0.95 no
C19 . C20 . 1.393(13) no
C19 . H21 . 0.95 no
C20 . H22 . 0.95 no
C21 . C22 . 1.397(13) no
C21 . C26 . 1.360(12) no
C22 . C23 . 1.379(13) no
C22 . H23 . 0.95 no
C23 . C24 . 1.378(16) no
C23 . H24 . 0.95 no
C24 . C25 . 1.362(16) no
C24 . H25 . 0.95 no
C25 . C26 . 1.399(13) no
C25 . H26 . 0.95 no
C26 . H27 . 0.95 no
C27 . C28 . 1.370(12) no
C27 . C32 . 1.383(12) no
C28 . C29 . 1.390(14) no
C28 . H28 . 0.95 no
C29 . C30 . 1.354(16) no
C29 . H29 . 0.95 no
C30 . C31 . 1.355(15) no
C30 . H30 . 0.95 no
C31 . C32 . 1.399(13) no
C31 . H31 . 0.95 no
C32 . H32 . 0.95 no
C33 . C34 . 1.398(13) no
C33 . C38 . 1.377(13) no
C34 . C35 . 1.383(14) no
C34 . H33 . 0.95 no
C35 . C36 . 1.338(16) no
C35 . H34 . 0.95 no
C36 . C37 . 1.348(17) no
C36 . H35 . 0.95 no
C37 . C38 . 1.383(15) no
C37 . H36 . 0.95 no
C38 . H37 . 0.95 no
C39 . C40 . 1.396(12) no
C39 . C44 . 1.404(12) no
C40 . C41 . 1.387(12) no
C40 . H38 . 0.95 no
C41 . C42 . 1.367(13) no
C41 . H39 . 0.95 no
C42 . C43 . 1.363(14) no
C42 . H40 . 0.95 no
C43 . C44 . 1.386(13) no
C43 . H41 . 0.95 no
C44 . H42 . 0.95 no
C45 . C46 . 1.461(19) no
C45 . C47 . 1.460(17) no
C46 . H47 . 0.95 no
C46 . H48 . 0.95 no
C46 . H49 . 0.95 no
C47 . H50 . 0.95 no
C47 . H51 . 0.95 no
C47 . H52 . 0.95 no
C48 . C49 . 1.48(2) no
C48 . C50 . 1.37(2) no
C49 . H53 . 0.95 no
C49 . H54 . 0.95 no
C49 . H55 . 0.95 no
C50 . H56 . 0.95 no
C50 . H57 . 0.95 no
C50 . H58 . 0.95 no
